data_1561545
loop_
_publ_author_name
'Zhao, Hua-Jun'

_publ_section_title
;
 Centrosymmetry vs noncentrosymmetry in La2Ga0.33SbS5 and Ce4GaSbS9 based
 on the interesting size effects of lanthanides: Syntheses, crystal
 structures, and optical properties
;
_journal_name_full 'Journal of Solid State Chemistry'
_journal_page_first 99
_journal_page_last 104
_journal_paper_doi 10.1016/j.jssc.2016.01.021
_journal_volume 237
_journal_year 2016
_chemical_formula_sum 'Ga0.33 La2 S5 Sb'
_chemical_formula_weight 582.76
_space_group_IT_number 140
_space_group_name_Hall '-I 4 2c'
_space_group_name_H-M_alt 'I 4/m c m'
_symmetry_cell_setting tetragonal
_symmetry_space_group_name_H-M 'I 4/m c m'
_atom_sites_solution_hydrogens .
_atom_sites_solution_primary direct
_atom_sites_solution_secondary difmap
_audit_creation_method SHELXL-97
_cell_angle_alpha 90.00
_cell_angle_beta 90.00
_cell_angle_gamma 90.00
_cell_formula_units_Z 4
_cell_length_a 7.5193(6)
_cell_length_b 7.5193(6)
_cell_length_c 13.4126(17)
_cell_measurement_reflns_used 1092
_cell_measurement_temperature 293(2)
_cell_measurement_theta_max 27.4701
_cell_measurement_theta_min 3.0376
_cell_volume 758.35(13)
_computing_cell_refinement 'Bruker XSCANS'
_computing_data_collection 'Bruker XSCANS'
_computing_data_reduction 'Bruker SHELXTL'
_computing_molecular_graphics 'Bruker SHELXTL'
_computing_publication_material 'Bruker SHELXTL'
_computing_structure_refinement 'SHELXL-97 (Sheldrick, 1997)'
_computing_structure_solution 'SHELXS-97 (Sheldrick, 1990)'
_diffrn_ambient_temperature 293(2)
_diffrn_measured_fraction_theta_full 0.957
_diffrn_measured_fraction_theta_max 0.957
_diffrn_measurement_device_type 'Bruker P4'
_diffrn_measurement_method '\w scans'
_diffrn_radiation_monochromator graphite
_diffrn_radiation_source 'fine-focus sealed tube'
_diffrn_radiation_type MoK\a
_diffrn_radiation_wavelength 0.71073
_diffrn_reflns_av_R_equivalents 0.0209
_diffrn_reflns_av_sigmaI/netI 0.0097
_diffrn_reflns_limit_h_max 9
_diffrn_reflns_limit_h_min -9
_diffrn_reflns_limit_k_max 9
_diffrn_reflns_limit_k_min -9
_diffrn_reflns_limit_l_max 15
_diffrn_reflns_limit_l_min -15
_diffrn_reflns_number 2465
_diffrn_reflns_theta_full 27.47
_diffrn_reflns_theta_max 27.47
_diffrn_reflns_theta_min 3.04
_exptl_absorpt_coefficient_mu 17.006
_exptl_absorpt_correction_T_max 1.0000
_exptl_absorpt_correction_T_min 0.8091
_exptl_absorpt_correction_type multi-scan
_exptl_crystal_colour brown
_exptl_crystal_density_diffrn 5.104
_exptl_crystal_density_method 'not measured'
_exptl_crystal_description block
_exptl_crystal_F_000 1020
_exptl_crystal_size_max 0.18
_exptl_crystal_size_mid 0.06
_exptl_crystal_size_min 0.05
_refine_diff_density_max 3.224
_refine_diff_density_min -2.326
_refine_diff_density_rms 0.446
_refine_ls_extinction_method none
_refine_ls_goodness_of_fit_ref 1.260
_refine_ls_hydrogen_treatment .
_refine_ls_matrix_type full
_refine_ls_number_parameters 21
_refine_ls_number_reflns 242
_refine_ls_number_restraints 0
_refine_ls_restrained_S_all 1.260
_refine_ls_R_factor_all 0.0531
_refine_ls_R_factor_gt 0.0521
_refine_ls_shift/su_max 0.000
_refine_ls_shift/su_mean 0.000
_refine_ls_structure_factor_coef Fsqd
_refine_ls_weighting_details 'calc w=1/[\s^2^(Fo^2^)+(0.0543P)^2^+85.3167P] where P=(Fo^2^+2Fc^2^)/3'
_refine_ls_weighting_scheme calc
_refine_ls_wR_factor_gt 0.1361
_refine_ls_wR_factor_ref 0.1377
_reflns_number_gt 238
_reflns_number_total 242
_reflns_threshold_expression >2sigma(I)
_cod_data_source_file JSSC-2016-237-99.cif
_cod_data_source_block La2Ga0.33SbS5
_cod_depositor_comments
;
The following automatic conversions were performed:

data item '_exptl_absorpt_correction_type' value 'Multi-scan' was
changed to 'multi-scan' in accordance with the built-in table derived
from the CIF Core dictionary named 'cif_core.dic' version 2.4.5 last
updated on 2014-11-21.

Automatic conversion script
Id: cif_fix_values 8369 2020-08-20 11:38:08Z andrius 
;
_cod_original_sg_symbol_H-M I4/mcm
_cod_database_code 1561545

loop_
_symmetry_equiv_pos_as_xyz
'x, y, z'
'-y, x, z'
'-x, -y, z'
'y, -x, z'
'x, -y, -z+1/2'
'y, x, -z+1/2'
'-x, y, -z+1/2'
'-y, -x, -z+1/2'
'x+1/2, y+1/2, z+1/2'
'-y+1/2, x+1/2, z+1/2'
'-x+1/2, -y+1/2, z+1/2'
'y+1/2, -x+1/2, z+1/2'
'x+1/2, -y+1/2, -z+1'
'y+1/2, x+1/2, -z+1'
'-x+1/2, y+1/2, -z+1'
'-y+1/2, -x+1/2, -z+1'
'-x, -y, -z'
'y, -x, -z'
'x, y, -z'
'-y, x, -z'
'-x, y, z-1/2'
'-y, -x, z-1/2'
'x, -y, z-1/2'
'y, x, z-1/2'
'-x+1/2, -y+1/2, -z+1/2'
'y+1/2, -x+1/2, -z+1/2'
'x+1/2, y+1/2, -z+1/2'
'-y+1/2, x+1/2, -z+1/2'
'-x+1/2, y+1/2, z'
'-y+1/2, -x+1/2, z'
'x+1/2, -y+1/2, z'
'y+1/2, x+1/2, z'

loop_
_atom_site_label
_atom_site_type_symbol
_atom_site_fract_x
_atom_site_fract_y
_atom_site_fract_z
_atom_site_U_iso_or_equiv
_atom_site_adp_type
_atom_site_occupancy
_atom_site_symmetry_multiplicity
_atom_site_calc_flag
_atom_site_refinement_flags
_atom_site_disorder_assembly
_atom_site_disorder_group
La1 La 0.1329(4) 0.3671(4) 0.0000 0.0265(9) Uani 0.50 4 d SP . .
La2 La 0.0000 0.0000 0.2500 0.0128(6) Uani 1 8 d S . .
Sb1 Sb 0.1919(4) 0.3081(4) 0.0000 0.0210(10) Uani 0.50 4 d SP . .
Ga1 Ga 0.5000 0.0000 0.2500 0.028(3) Uani 0.34 8 d SP . .
S1 S 0.0000 0.0000 0.0000 0.0189(17) Uani 1 8 d S . .
S2 S 0.3315(3) 0.1685(3) 0.1474(3) 0.0103(8) Uani 1 2 d S . .

loop_
_atom_site_aniso_label
_atom_site_aniso_U_11
_atom_site_aniso_U_22
_atom_site_aniso_U_33
_atom_site_aniso_U_23
_atom_site_aniso_U_13
_atom_site_aniso_U_12
La1 0.0205(11) 0.0205(11) 0.038(2) 0.000 0.000 -0.0026(14)
La2 0.0098(6) 0.0098(6) 0.0187(10) 0.000 0.000 0.000
Sb1 0.0245(14) 0.0245(14) 0.0141(18) 0.000 0.000 0.0208(16)
Ga1 0.028(4) 0.028(4) 0.028(7) 0.000 0.000 0.000
S1 0.007(2) 0.007(2) 0.042(5) 0.000 0.000 0.000
S2 0.0127(11) 0.0127(11) 0.0054(18) 0.0006(9) -0.0006(9) 0.0031(13)

loop_
_atom_type_symbol
_atom_type_description
_atom_type_scat_dispersion_real
_atom_type_scat_dispersion_imag
_atom_type_scat_source
Cl Cl 0.1484 0.1585 'International Tables Vol C Tables 4.2.6.8 and 6.1.1.4'
Ga Ga 0.2307 1.6083 'International Tables Vol C Tables 4.2.6.8 and 6.1.1.4'
La La -0.2871 2.4523 'International Tables Vol C Tables 4.2.6.8 and 6.1.1.4'
S S 0.1246 0.1234 'International Tables Vol C Tables 4.2.6.8 and 6.1.1.4'
Sb Sb -0.5866 1.5461 'International Tables Vol C Tables 4.2.6.8 and 6.1.1.4'

loop_
_geom_angle_atom_site_label_1
_geom_angle_atom_site_label_2
_geom_angle_atom_site_label_3
_geom_angle
_geom_angle_site_symmetry_1
_geom_angle_site_symmetry_3
Sb1 La1 La1 180.0(4) . 17_565
Sb1 La1 S2 43.11(10) . 19
La1 La1 S2 136.89(10) 17_565 19
Sb1 La1 S2 43.11(10) . .
La1 La1 S2 136.89(10) 17_565 .
S2 La1 S2 86.22(19) 19 .
Sb1 La1 S1 64.91(8) . .
La1 La1 S1 115.09(8) 17_565 .
S2 La1 S1 71.96(8) 19 .
S2 La1 S1 71.96(8) . .
Sb1 La1 S1 64.91(8) . 13_554
La1 La1 S1 115.09(8) 17_565 13_554
S2 La1 S1 71.96(8) 19 13_554
S2 La1 S1 71.96(8) . 13_554
S1 La1 S1 129.81(17) . 13_554
Sb1 La1 S2 117.91(9) . 20
La1 La1 S2 62.09(9) 17_565 20
S2 La1 S2 83.93(10) 19 20
S2 La1 S2 142.11(9) . 20
S1 La1 S2 70.19(5) . 20
S1 La1 S2 137.39(7) 13_554 20
Sb1 La1 S2 117.91(9) . 4_565
La1 La1 S2 62.09(9) 17_565 4_565
S2 La1 S2 142.11(9) 19 4_565
S2 La1 S2 83.93(10) . 4_565
S1 La1 S2 137.39(7) . 4_565
S1 La1 S2 70.19(5) 13_554 4_565
S2 La1 S2 124.17(17) 20 4_565
Sb1 La1 S2 117.91(9) . 2
La1 La1 S2 62.09(9) 17_565 2
S2 La1 S2 142.11(9) 19 2
S2 La1 S2 83.93(10) . 2
S1 La1 S2 70.19(5) . 2
S1 La1 S2 137.39(7) 13_554 2
S2 La1 S2 81.80(15) 20 2
S2 La1 S2 72.80(15) 4_565 2
Sb1 La1 S2 117.91(9) . 18_565
La1 La1 S2 62.09(9) 17_565 18_565
S2 La1 S2 83.93(10) 19 18_565
S2 La1 S2 142.11(9) . 18_565
S1 La1 S2 137.39(7) . 18_565
S1 La1 S2 70.19(5) 13_554 18_565
S2 La1 S2 72.80(14) 20 18_565
S2 La1 S2 81.80(15) 4_565 18_565
S2 La1 S2 124.17(17) 2 18_565
Sb1 La1 Sb1 180.0(4) . 17_565
La1 La1 Sb1 0.00(7) 17_565 17_565
S2 La1 Sb1 136.89(10) 19 17_565
S2 La1 Sb1 136.89(10) . 17_565
S1 La1 Sb1 115.09(8) . 17_565
S1 La1 Sb1 115.09(8) 13_554 17_565
S2 La1 Sb1 62.09(9) 20 17_565
S2 La1 Sb1 62.09(9) 4_565 17_565
S2 La1 Sb1 62.09(9) 2 17_565
S2 La1 Sb1 62.09(9) 18_565 17_565
Sb1 La1 Sb1 113.34(9) . 2
La1 La1 Sb1 66.66(9) 17_565 2
S2 La1 Sb1 106.81(5) 19 2
S2 La1 Sb1 106.81(5) . 2
S1 La1 Sb1 48.43(2) . 2
S1 La1 Sb1 178.24(17) 13_554 2
S2 La1 Sb1 43.09(8) 20 2
S2 La1 Sb1 111.07(13) 4_565 2
S2 La1 Sb1 43.09(8) 2 2
S2 La1 Sb1 111.07(13) 18_565 2
Sb1 La1 Sb1 66.66(9) 17_565 2
S2 La2 S2 147.70(13) 25 3
S2 La2 S2 78.75(5) 25 28_545
S2 La2 S2 132.03(12) 3 28_545
S2 La2 S2 127.59(13) 25 27_445
S2 La2 S2 62.92(12) 3 27_445
S2 La2 S2 78.75(5) 28_545 27_445
S2 La2 S2 132.03(12) 25 4
S2 La2 S2 78.75(5) 3 4
S2 La2 S2 62.92(12) 28_545 4
S2 La2 S2 73.77(13) 27_445 4
S2 La2 S2 62.92(12) 25 .
S2 La2 S2 127.59(13) 3 .
S2 La2 S2 73.77(13) 28_545 .
S2 La2 S2 147.70(13) 27_445 .
S2 La2 S2 78.75(5) 4 .
S2 La2 S2 73.77(13) 25 2
S2 La2 S2 78.75(5) 3 2
S2 La2 S2 147.70(13) 28_545 2
S2 La2 S2 132.03(12) 27_445 2
S2 La2 S2 127.59(13) 4 2
S2 La2 S2 78.75(5) . 2
S2 La2 S2 78.75(5) 25 26_455
S2 La2 S2 73.77(13) 3 26_455
S2 La2 S2 127.59(13) 28_545 26_455
S2 La2 S2 78.75(5) 27_445 26_455
S2 La2 S2 147.70(13) 4 26_455
S2 La2 S2 132.03(12) . 26_455
S2 La2 S2 62.92(12) 2 26_455
S2 La2 S1 63.79(6) 25 5
S2 La2 S1 116.21(6) 3 5
S2 La2 S1 63.79(6) 28_545 5
S2 La2 S1 63.79(6) 27_445 5
S2 La2 S1 116.21(6) 4 5
S2 La2 S1 116.21(6) . 5
S2 La2 S1 116.21(6) 2 5
S2 La2 S1 63.79(6) 26_455 5
S2 La2 S1 116.21(6) 25 .
S2 La2 S1 63.79(6) 3 .
S2 La2 S1 116.21(6) 28_545 .
S2 La2 S1 116.21(6) 27_445 .
S2 La2 S1 63.79(6) 4 .
S2 La2 S1 63.79(6) . .
S2 La2 S1 63.79(6) 2 .
S2 La2 S1 116.21(6) 26_455 .
S1 La2 S1 180.0 5 .
La1 Sb1 S2 126.91(12) . 19
La1 Sb1 S2 126.91(12) . .
S2 Sb1 S2 106.2(2) 19 .
La1 Sb1 S1 103.09(9) . .
S2 Sb1 S1 82.19(7) 19 .
S2 Sb1 S1 82.19(7) . .
La1 Sb1 S1 103.09(9) . 13_554
S2 Sb1 S1 82.19(7) 19 13_554
S2 Sb1 S1 82.19(7) . 13_554
S1 Sb1 S1 153.83(17) . 13_554
La1 Sb1 La1 0.0(3) . 17_565
S2 Sb1 La1 126.91(12) 19 17_565
S2 Sb1 La1 126.91(12) . 17_565
S1 Sb1 La1 103.09(9) . 17_565
S1 Sb1 La1 103.09(9) 13_554 17_565
La1 Sb1 La1 156.66(9) . 18
S2 Sb1 La1 56.54(12) 19 18
S2 Sb1 La1 56.54(12) . 18
S1 Sb1 La1 53.58(5) . 18
S1 Sb1 La1 100.25(17) 13_554 18
La1 Sb1 La1 156.66(9) 17_565 18
La1 Sb1 La1 156.66(9) . 2_655
S2 Sb1 La1 56.54(12) 19 2_655
S2 Sb1 La1 56.54(12) . 2_655
S1 Sb1 La1 100.25(17) . 2_655
S1 Sb1 La1 53.58(5) 13_554 2_655
La1 Sb1 La1 156.66(9) 17_565 2_655
La1 Sb1 La1 46.67(18) 18 2_655
S2 Ga1 S2 111.78(10) 26 3_655
S2 Ga1 S2 111.78(10) 26 .
S2 Ga1 S2 104.94(19) 3_655 .
S2 Ga1 S2 104.94(19) 26 28_545
S2 Ga1 S2 111.78(10) 3_655 28_545
S2 Ga1 S2 111.78(10) . 28_545
Sb1 S1 Sb1 180.00(7) 17 .
Sb1 S1 Sb1 90.0 17 18
Sb1 S1 Sb1 90.0 . 18
Sb1 S1 Sb1 90.0 17 2
Sb1 S1 Sb1 90.0 . 2
Sb1 S1 Sb1 180.00(4) 18 2
Sb1 S1 La1 12.01(7) 17 17
Sb1 S1 La1 167.99(7) . 17
Sb1 S1 La1 77.99(7) 18 17
Sb1 S1 La1 102.01(7) 2 17
Sb1 S1 La1 167.99(7) 17 .
Sb1 S1 La1 12.01(7) . .
Sb1 S1 La1 102.01(7) 18 .
Sb1 S1 La1 77.99(7) 2 .
La1 S1 La1 180.00(4) 17 .
Sb1 S1 La1 77.99(7) 17 2
Sb1 S1 La1 102.01(7) . 2
Sb1 S1 La1 167.99(7) 18 2
Sb1 S1 La1 12.01(7) 2 2
La1 S1 La1 90.0 17 2
La1 S1 La1 90.0 . 2
Sb1 S1 La1 102.01(7) 17 18
Sb1 S1 La1 77.99(7) . 18
Sb1 S1 La1 12.01(7) 18 18
Sb1 S1 La1 167.99(7) 2 18
La1 S1 La1 90.0 17 18
La1 S1 La1 90.0 . 18
La1 S1 La1 180.00(8) 2 18
Sb1 S1 La2 90.0 17 .
Sb1 S1 La2 90.0 . .
Sb1 S1 La2 90.0 18 .
Sb1 S1 La2 90.0 2 .
La1 S1 La2 90.0 17 .
La1 S1 La2 90.0 . .
La1 S1 La2 90.0 2 .
La1 S1 La2 90.0 18 .
Sb1 S1 La2 90.0 17 17
Sb1 S1 La2 90.0 . 17
Sb1 S1 La2 90.0 18 17
Sb1 S1 La2 90.0 2 17
La1 S1 La2 90.0 17 17
La1 S1 La2 90.0 . 17
La1 S1 La2 90.0 2 17
La1 S1 La2 90.0 18 17
La2 S1 La2 180.0 . 17
Ga1 S2 Sb1 164.4(2) . .
Ga1 S2 La1 174.42(18) . .
Sb1 S2 La1 9.98(6) . .
Ga1 S2 La1 85.89(10) . 18
Sb1 S2 La1 80.38(12) . 18
La1 S2 La1 89.19(11) . 18
Ga1 S2 La1 85.89(10) . 2_655
Sb1 S2 La1 80.38(12) . 2_655
La1 S2 La1 89.19(11) . 2_655
La1 S2 La1 55.83(17) 18 2_655
Ga1 S2 La2 87.22(8) . 25
Sb1 S2 La2 100.72(9) . 25
La1 S2 La2 95.67(8) . 25
La1 S2 La2 148.60(12) 18 25
La1 S2 La2 93.14(8) 2_655 25
Ga1 S2 La2 87.22(8) . .
Sb1 S2 La2 100.72(9) . .
La1 S2 La2 95.67(8) . .
La1 S2 La2 93.14(8) 18 .
La1 S2 La2 148.60(12) 2_655 .
La2 S2 La2 117.08(12) 25 .

loop_
_geom_bond_atom_site_label_1
_geom_bond_atom_site_label_2
_geom_bond_distance
_geom_bond_site_symmetry_2
La1 Sb1 0.627(4) .
La1 La1 2.827(10) 17_565
La1 S2 2.893(5) 19
La1 S2 2.893(5) .
La1 S1 2.936(2) .
La1 S1 2.936(2) 13_554
La1 S2 3.019(4) 20
La1 S2 3.019(4) 4_565
La1 S2 3.019(4) 2
La1 S2 3.019(4) 18_565
La1 Sb1 3.454(8) 17_565
La1 Sb1 3.568(3) 2
La2 S2 3.117(2) 25
La2 S2 3.117(2) 3
La2 S2 3.117(2) 28_545
La2 S2 3.117(2) 27_445
La2 S2 3.117(2) 4
La2 S2 3.117(2) .
La2 S2 3.117(2) 2
La2 S2 3.117(2) 26_455
La2 S1 3.3531(4) 5
La2 S1 3.3531(4) .
Sb1 S2 2.472(4) 19
Sb1 S2 2.472(4) .
Sb1 S1 2.7293(10) .
Sb1 S1 2.7293(10) 13_554
Sb1 La1 3.454(8) 17_565
Sb1 La1 3.568(3) 18
Sb1 La1 3.568(3) 2_655
Ga1 S2 2.259(4) 26
Ga1 S2 2.259(4) 3_655
Ga1 S2 2.259(4) .
Ga1 S2 2.259(4) 28_545
S1 Sb1 2.7293(10) 17
S1 Sb1 2.7293(10) 18
S1 Sb1 2.7293(10) 2
S1 La1 2.936(2) 17
S1 La1 2.936(2) 2
S1 La1 2.936(2) 18
S1 La2 3.3531(4) 17
S2 La1 3.019(4) 18
S2 La1 3.019(4) 2_655
S2 La2 3.117(2) 25
